data_4075557
loop_
_publ_author_name
'Hlavinka, Mark L.'
'Hagadorn, John R.'

_publ_section_title
;
 Structures of Zinc Ketone Enolates
;
_journal_issue 14
_journal_name_full Organometallics
_journal_page_first 3501
_journal_paper_doi 10.1021/om060367y
_journal_volume 25
_journal_year 2006
_chemical_formula_sum 'C42 H68 N4 O3 Zn2'
_chemical_formula_weight 807.74
_chemical_name_common 'iPrLZn2(OC(=CMe2)iPr)2 (2b)'
_chemical_name_systematic
; 
 ? 
;
_space_group_IT_number 33
_symmetry_cell_setting orthorhombic
_symmetry_space_group_name_Hall 'P 2c -2n'
_symmetry_space_group_name_H-M 'P n a 21'
_atom_sites_solution_hydrogens geom
_atom_sites_solution_primary direct
_atom_sites_solution_secondary difmap
_audit_creation_method SHELXL-97
_cell_angle_alpha 90.00
_cell_angle_beta 90.00
_cell_angle_gamma 90.00
_cell_formula_units_Z 4
_cell_length_a 18.6748(5)
_cell_length_b 13.3529(4)
_cell_length_c 16.9723(4)
_cell_measurement_reflns_used 7790
_cell_measurement_temperature 147(2)
_cell_measurement_theta_max 26.136
_cell_measurement_theta_min 2.226
_cell_volume 4232.3(2)
_computing_cell_refinement 'SAINT, Bruker'
_computing_data_collection 'SMART, Bruker'
_computing_data_reduction 'SAINT, Bruker'
_computing_molecular_graphics 'SHELXTL, Bruker'
_computing_structure_refinement 'SHELXL-97 (Sheldrick, 1997)'
_computing_structure_solution 'SHELXS-97 (Sheldrick, 1990)'
_diffrn_ambient_temperature 147(2)
_diffrn_measured_fraction_theta_full 1.000
_diffrn_measured_fraction_theta_max 1.000
_diffrn_radiation_monochromator graphite
_diffrn_radiation_source 'fine-focus sealed tube'
_diffrn_radiation_type MoK\a
_diffrn_radiation_wavelength 0.71073
_diffrn_reflns_av_R_equivalents 0.0927
_diffrn_reflns_av_sigmaI/netI 0.1169
_diffrn_reflns_limit_h_max 21
_diffrn_reflns_limit_h_min -24
_diffrn_reflns_limit_k_max 10
_diffrn_reflns_limit_k_min -17
_diffrn_reflns_limit_l_max 22
_diffrn_reflns_limit_l_min -22
_diffrn_reflns_number 33162
_diffrn_reflns_theta_full 27.88
_diffrn_reflns_theta_max 27.88
_diffrn_reflns_theta_min 1.87
_exptl_absorpt_coefficient_mu 1.174
_exptl_absorpt_correction_T_max 0.7991
_exptl_absorpt_correction_T_min 0.7579
_exptl_absorpt_correction_type multi-scan
_exptl_crystal_colour colorless
_exptl_crystal_density_diffrn 1.268
_exptl_crystal_density_method 'not measured'
_exptl_crystal_F_000 1728
_exptl_crystal_size_max 0.25
_exptl_crystal_size_mid 0.20
_exptl_crystal_size_min 0.20
_refine_diff_density_max 0.557
_refine_diff_density_min -0.567
_refine_diff_density_rms 0.080
_refine_ls_abs_structure_details 'Flack H D (1983), Acta Cryst. A39, 876-881'
_refine_ls_abs_structure_Flack 0.053(13)
_refine_ls_extinction_method none
_refine_ls_goodness_of_fit_ref 1.007
_refine_ls_hydrogen_treatment mixed
_refine_ls_matrix_type full
_refine_ls_number_parameters 464
_refine_ls_number_reflns 10087
_refine_ls_number_restraints 1
_refine_ls_restrained_S_all 1.007
_refine_ls_R_factor_all 0.0837
_refine_ls_R_factor_gt 0.0527
_refine_ls_shift/su_max 0.001
_refine_ls_shift/su_mean 0.000
_refine_ls_structure_factor_coef Fsqd
_refine_ls_weighting_details 'calc w=1/[\s^2^(Fo^2^)+(0.0149P)^2^+0.0000P] where P=(Fo^2^+2Fc^2^)/3'
_refine_ls_weighting_scheme calc
_refine_ls_wR_factor_gt 0.1070
_refine_ls_wR_factor_ref 0.1187
_reflns_number_gt 7386
_reflns_number_total 10087
_reflns_threshold_expression >2sigma(I)
_cod_data_source_file om060367ysi20060427_035900.cif
_cod_data_source_block jrh107
_cod_original_sg_symbol_H-M 'Pna2(1) (#33)'
_cod_database_code 4075557

loop_
_symmetry_equiv_pos_as_xyz
'x, y, z'
'-x, -y, z+1/2'
'x+1/2, -y+1/2, z'
'-x+1/2, y+1/2, z+1/2'

loop_
_atom_site_label
_atom_site_type_symbol
_atom_site_fract_x
_atom_site_fract_y
_atom_site_fract_z
_atom_site_U_iso_or_equiv
_atom_site_adp_type
_atom_site_occupancy
_atom_site_symmetry_multiplicity
_atom_site_calc_flag
_atom_site_refinement_flags
Zn1 Zn 0.28649(2) 0.90552(4) 0.28580(2) 0.02060(11) Uani 1 1 d .
Zn2 Zn 0.28605(2) 1.12169(4) 0.26049(2) 0.02017(11) Uani 1 1 d .
O1 O 0.26300(15) 1.0264(2) 0.34887(15) 0.0201(6) Uani 1 1 d .
O2 O 0.34672(15) 1.0070(2) 0.22794(16) 0.0210(6) Uani 1 1 d .
O3 O 0.17869(15) 0.9938(2) 0.18599(16) 0.0229(6) Uani 1 1 d .
N1 N 0.35211(17) 0.7833(3) 0.32754(19) 0.0230(8) Uani 1 1 d .
N2 N 0.22986(18) 0.8045(3) 0.2335(2) 0.0280(8) Uani 1 1 d .
N3 N 0.21383(16) 1.2002(3) 0.20621(19) 0.0232(7) Uani 1 1 d .
N4 N 0.32710(17) 1.2624(3) 0.30548(19) 0.0241(8) Uani 1 1 d .
C1 C 0.4838(2) 0.7305(4) 0.3370(3) 0.0352(11) Uani 1 1 d .
H1A H 0.4744 0.6771 0.2987 0.053 Uiso 1 1 calc R
H1B H 0.4792 0.7038 0.3905 0.053 Uiso 1 1 calc R
H1C H 0.5324 0.7563 0.3293 0.053 Uiso 1 1 calc R
C2 C 0.4298(2) 0.8152(3) 0.3252(2) 0.0255(9) Uani 1 1 d .
H2 H 0.4386 0.8429 0.2713 0.036 Uiso 1 1 calc R
C3 C 0.4440(2) 0.8999(4) 0.3830(3) 0.0316(10) Uani 1 1 d .
H3A H 0.4093 0.9538 0.3743 0.047 Uiso 1 1 calc R
H3B H 0.4926 0.9256 0.3750 0.047 Uiso 1 1 calc R
H3C H 0.4393 0.8747 0.4370 0.047 Uiso 1 1 calc R
C4 C 0.3374(3) 0.6289(3) 0.4173(3) 0.0327(11) Uani 1 1 d .
H4A H 0.3858 0.6079 0.4025 0.049 Uiso 1 1 calc R
H4B H 0.3024 0.5952 0.3834 0.049 Uiso 1 1 calc R
H4C H 0.3283 0.6108 0.4724 0.049 Uiso 1 1 calc R
C5 C 0.3304(2) 0.7411(3) 0.4076(2) 0.0244(9) Uani 1 1 d .
H5 H 0.3638 0.7717 0.4469 0.034 Uiso 1 1 calc R
C6 C 0.2557(2) 0.7749(4) 0.4308(3) 0.0327(11) Uani 1 1 d .
H6A H 0.2520 0.8478 0.4249 0.049 Uiso 1 1 calc R
H6B H 0.2465 0.7565 0.4858 0.049 Uiso 1 1 calc R
H6C H 0.2204 0.7423 0.3967 0.049 Uiso 1 1 calc R
C7 C 0.3377(2) 0.7122(3) 0.2616(3) 0.0278(9) Uani 1 1 d .
H7A H 0.3557 0.6450 0.2763 0.039 Uiso 1 1 calc R
H7B H 0.3643 0.7344 0.2143 0.039 Uiso 1 1 calc R
C8 C 0.2582(2) 0.7046(3) 0.2417(3) 0.0281(10) Uani 1 1 d .
H8A H 0.2517 0.6670 0.1919 0.039 Uiso 1 1 calc R
H8B H 0.2325 0.6685 0.2841 0.039 Uiso 1 1 calc R
C9 C 0.1650(2) 0.8126(3) 0.1952(2) 0.0266(9) Uani 1 1 d .
C10 C 0.1173(2) 0.7346(4) 0.1745(2) 0.0307(10) Uani 1 1 d .
H10 H 0.1294 0.6676 0.1876 0.037 Uiso 1 1 calc R
C11 C 0.0529(2) 0.7532(4) 0.1355(3) 0.0322(10) Uani 1 1 d .
H11 H 0.0223 0.6982 0.1243 0.039 Uiso 1 1 calc R
C12 C 0.0318(2) 0.8463(3) 0.1127(2) 0.0280(10) Uani 1 1 d .
H12 H -0.0123 0.8565 0.0859 0.034 Uiso 1 1 calc R
C13 C 0.0777(2) 0.9267(3) 0.1303(2) 0.0240(9) Uani 1 1 d .
C14 C 0.1399(2) 0.9074(3) 0.1716(2) 0.0223(9) Uani 1 1 d .
C15 C 0.1391(2) 1.0704(3) 0.1530(2) 0.0234(9) Uani 1 1 d .
C16 C 0.0779(2) 1.0334(3) 0.1159(2) 0.0243(9) Uani 1 1 d .
C17 C 0.0326(2) 1.0998(3) 0.0755(2) 0.0272(10) Uani 1 1 d .
H17 H -0.0091 1.0772 0.0487 0.033 Uiso 1 1 calc R
C18 C 0.0517(2) 1.1993(4) 0.0767(2) 0.0265(9) Uani 1 1 d .
H18 H 0.0228 1.2455 0.0485 0.032 Uiso 1 1 calc R
C19 C 0.1113(2) 1.2362(3) 0.1172(2) 0.0263(9) Uani 1 1 d .
H19 H 0.1209 1.3061 0.1162 0.032 Uiso 1 1 calc R
C20 C 0.1579(2) 1.1716(3) 0.1598(2) 0.0229(9) Uani 1 1 d .
C21 C 0.2185(2) 1.3064(3) 0.2244(3) 0.0290(9) Uani 1 1 d .
H21A H 0.1697 1.3348 0.2295 0.041 Uiso 1 1 calc R
H21B H 0.2434 1.3419 0.1812 0.041 Uiso 1 1 calc R
C22 C 0.2591(2) 1.3206(3) 0.3009(3) 0.0287(10) Uani 1 1 d .
H22A H 0.2703 1.3926 0.3073 0.040 Uiso 1 1 calc R
H22B H 0.2278 1.3005 0.3452 0.040 Uiso 1 1 calc R
C23 C 0.3830(2) 1.2627(4) 0.1709(3) 0.0333(11) Uani 1 1 d .
H23A H 0.3793 1.1896 0.1734 0.050 Uiso 1 1 calc R
H23B H 0.4264 1.2815 0.1421 0.050 Uiso 1 1 calc R
H23C H 0.3409 1.2899 0.1437 0.050 Uiso 1 1 calc R
C24 C 0.3865(2) 1.3053(3) 0.2544(3) 0.0323(10) Uani 1 1 d .
H24 H 0.4326 1.2812 0.2776 0.045 Uiso 1 1 calc R
C25 C 0.3913(3) 1.4194(4) 0.2517(3) 0.0456(13) Uani 1 1 d .
H25A H 0.3939 1.4459 0.3054 0.068 Uiso 1 1 calc R
H25B H 0.3487 1.4464 0.2254 0.068 Uiso 1 1 calc R
H25C H 0.4342 1.4393 0.2224 0.068 Uiso 1 1 calc R
C26 C 0.3577(3) 1.3478(4) 0.4384(3) 0.0451(13) Uani 1 1 d .
H26A H 0.3154 1.3905 0.4316 0.068 Uiso 1 1 calc R
H26B H 0.4002 1.3830 0.4189 0.068 Uiso 1 1 calc R
H26C H 0.3639 1.3323 0.4945 0.068 Uiso 1 1 calc R
C27 C 0.3476(2) 1.2504(3) 0.3921(2) 0.0293(10) Uani 1 1 d .
H27 H 0.3064 1.2151 0.4176 0.041 Uiso 1 1 calc R
C28 C 0.4111(2) 1.1818(4) 0.4017(3) 0.0344(11) Uani 1 1 d .
H28A H 0.4029 1.1199 0.3720 0.052 Uiso 1 1 calc R
H28B H 0.4176 1.1659 0.4576 0.052 Uiso 1 1 calc R
H28C H 0.4542 1.2151 0.3816 0.052 Uiso 1 1 calc R
C29 C 0.2089(2) 1.0430(3) 0.4033(2) 0.0223(8) Uani 1 1 d .
C30 C 0.2220(2) 1.0387(4) 0.4806(2) 0.0278(10) Uani 1 1 d .
C31 C 0.2962(3) 1.0209(4) 0.5133(3) 0.0373(12) Uani 1 1 d .
H31A H 0.3295 1.0081 0.4698 0.056 Uiso 1 1 calc R
H31B H 0.2953 0.9629 0.5486 0.056 Uiso 1 1 calc R
H31C H 0.3119 1.0802 0.5425 0.056 Uiso 1 1 calc R
C32 C 0.1649(3) 1.0494(4) 0.5422(3) 0.0398(12) Uani 1 1 d .
H32A H 0.1677 1.1162 0.5659 0.060 Uiso 1 1 calc R
H32B H 0.1719 0.9985 0.5832 0.060 Uiso 1 1 calc R
H32C H 0.1177 1.0403 0.5179 0.060 Uiso 1 1 calc R
C33 C 0.1364(2) 1.0629(4) 0.3653(3) 0.0254(10) Uani 1 1 d .
H33 H 0.1470 1.0753 0.3084 0.036 Uiso 1 1 calc R
C34 C 0.0953(3) 1.1550(4) 0.3927(3) 0.0425(13) Uani 1 1 d .
H34A H 0.0503 1.1602 0.3633 0.064 Uiso 1 1 calc R
H34B H 0.1243 1.2151 0.3833 0.064 Uiso 1 1 calc R
H34C H 0.0850 1.1492 0.4491 0.064 Uiso 1 1 calc R
C35 C 0.0884(3) 0.9688(4) 0.3663(3) 0.0432(13) Uani 1 1 d .
H35A H 0.0426 0.9839 0.3406 0.065 Uiso 1 1 calc R
H35B H 0.0797 0.9483 0.4209 0.065 Uiso 1 1 calc R
H35C H 0.1124 0.9144 0.3379 0.065 Uiso 1 1 calc R
C36 C 0.3826(2) 0.9910(3) 0.1567(2) 0.0237(9) Uani 1 1 d .
C37 C 0.4525(2) 1.0118(3) 0.1515(3) 0.0285(10) Uani 1 1 d .
C38 C 0.4954(2) 1.0500(4) 0.2197(3) 0.0343(11) Uani 1 1 d .
H38A H 0.4644 1.0562 0.2661 0.051 Uiso 1 1 calc R
H38B H 0.5154 1.1157 0.2066 0.051 Uiso 1 1 calc R
H38C H 0.5344 1.0031 0.2312 0.051 Uiso 1 1 calc R
C39 C 0.4953(3) 1.0076(4) 0.0753(3) 0.0431(13) Uani 1 1 d .
H39A H 0.4652 0.9803 0.0331 0.065 Uiso 1 1 calc R
H39B H 0.5373 0.9646 0.0826 0.065 Uiso 1 1 calc R
H39C H 0.5110 1.0753 0.0610 0.065 Uiso 1 1 calc R
C40 C 0.3341(3) 0.9523(4) 0.0913(2) 0.0342(11) Uani 1 1 d .
H40 H 0.2881 0.9342 0.1177 0.048 Uiso 1 1 calc R
C41 C 0.3584(3) 0.8585(4) 0.0497(3) 0.0441(13) Uani 1 1 d .
H41A H 0.3234 0.8405 0.0091 0.066 Uiso 1 1 calc R
H41B H 0.3624 0.8038 0.0880 0.066 Uiso 1 1 calc R
H41C H 0.4051 0.8703 0.0252 0.066 Uiso 1 1 calc R
C42 C 0.3152(4) 1.0363(5) 0.0331(3) 0.0648(19) Uani 1 1 d .
H42A H 0.2997 1.0957 0.0624 0.097 Uiso 1 1 calc R
H42B H 0.2763 1.0139 -0.0015 0.097 Uiso 1 1 calc R
H42C H 0.3573 1.0528 0.0013 0.097 Uiso 1 1 calc R

loop_
_atom_site_aniso_label
_atom_site_aniso_U_11
_atom_site_aniso_U_22
_atom_site_aniso_U_33
_atom_site_aniso_U_23
_atom_site_aniso_U_13
_atom_site_aniso_U_12
Zn1 0.0231(2) 0.0151(2) 0.0235(2) -0.00051(17) -0.0004(2) 0.0012(2)
Zn2 0.0199(2) 0.0164(2) 0.0242(2) 0.00048(17) 0.0003(2) 0.00089(19)
O1 0.0217(14) 0.0175(16) 0.0212(13) -0.0030(11) 0.0035(11) 0.0003(12)
O2 0.0236(15) 0.0171(17) 0.0223(13) 0.0009(11) 0.0046(11) 0.0022(12)
O3 0.0209(15) 0.0209(17) 0.0268(15) 0.0006(11) -0.0038(12) 0.0012(12)
N1 0.0234(18) 0.019(2) 0.0266(17) 0.0013(15) 0.0048(15) 0.0039(15)
N2 0.0310(19) 0.020(2) 0.0330(18) -0.0019(15) -0.0090(15) 0.0012(16)
N3 0.0190(17) 0.021(2) 0.0292(17) -0.0002(14) -0.0063(15) -0.0007(15)
N4 0.0205(17) 0.0175(19) 0.034(2) 0.0010(14) 0.0006(15) 0.0016(14)
C1 0.032(2) 0.031(3) 0.042(2) 0.004(2) 0.001(2) 0.013(2)
C2 0.025(2) 0.022(2) 0.029(2) 0.0047(17) 0.0041(18) 0.0016(18)
C3 0.026(2) 0.032(3) 0.037(2) 0.004(2) -0.0033(19) -0.006(2)
C4 0.041(3) 0.025(3) 0.033(2) 0.0052(19) -0.002(2) 0.002(2)
C5 0.030(2) 0.023(2) 0.0203(19) 0.0015(17) 0.0002(17) 0.0006(19)
C6 0.037(3) 0.029(3) 0.033(2) 0.0013(19) 0.006(2) -0.003(2)
C7 0.035(2) 0.019(2) 0.030(2) -0.0015(19) 0.000(2) 0.0018(17)
C8 0.037(2) 0.017(2) 0.030(3) -0.0003(17) -0.0048(19) 0.001(2)
C9 0.026(2) 0.027(3) 0.027(2) -0.0040(18) -0.0020(17) 0.0030(19)
C10 0.033(2) 0.026(3) 0.033(2) -0.0045(19) -0.0020(19) -0.002(2)
C11 0.030(2) 0.031(3) 0.035(2) -0.007(2) -0.0025(19) -0.007(2)
C12 0.025(2) 0.032(3) 0.027(2) -0.0043(18) -0.0018(17) -0.003(2)
C13 0.024(2) 0.028(3) 0.020(2) -0.0042(17) 0.0036(16) 0.0000(19)
C14 0.022(2) 0.018(2) 0.026(2) -0.0052(17) 0.0029(17) -0.0003(18)
C15 0.024(2) 0.025(3) 0.022(2) 0.0025(17) -0.0007(17) 0.0019(19)
C16 0.024(2) 0.028(3) 0.021(2) -0.0013(17) -0.0021(17) 0.0012(19)
C17 0.020(2) 0.036(3) 0.025(2) 0.0017(18) -0.0026(17) 0.0053(19)
C18 0.023(2) 0.032(3) 0.025(2) 0.0069(18) -0.0010(17) 0.0041(19)
C19 0.025(2) 0.026(3) 0.028(2) 0.0029(18) 0.0033(17) 0.0022(19)
C20 0.024(2) 0.018(2) 0.027(2) 0.0010(16) 0.0044(17) -0.0008(18)
C21 0.029(2) 0.018(2) 0.040(2) -0.0001(18) -0.0028(19) 0.005(2)
C22 0.026(2) 0.020(2) 0.040(3) -0.0074(19) -0.005(2) 0.0026(18)
C23 0.034(3) 0.026(3) 0.040(2) 0.002(2) 0.015(2) -0.005(2)
C24 0.032(2) 0.028(3) 0.037(2) 0.003(2) 0.008(2) -0.0051(19)
C25 0.063(3) 0.028(3) 0.046(3) -0.004(2) 0.010(3) -0.019(2)
C26 0.066(4) 0.030(3) 0.040(3) -0.005(2) -0.007(3) -0.004(3)
C27 0.034(3) 0.023(2) 0.031(2) -0.0010(19) -0.0046(19) -0.004(2)
C28 0.034(3) 0.029(3) 0.040(2) 0.003(2) -0.013(2) -0.001(2)
C29 0.020(2) 0.017(2) 0.031(2) -0.0023(16) 0.0029(18) -0.0031(17)
C30 0.029(2) 0.028(3) 0.026(2) -0.0019(17) 0.0022(18) -0.002(2)
C31 0.036(3) 0.046(3) 0.030(2) 0.004(2) -0.001(2) -0.003(2)
C32 0.040(3) 0.050(3) 0.030(2) -0.002(2) 0.010(2) -0.001(3)
C33 0.017(2) 0.029(3) 0.030(2) -0.0018(19) 0.0046(18) 0.003(2)
C34 0.034(3) 0.038(3) 0.055(3) -0.007(3) -0.001(2) 0.006(2)
C35 0.032(3) 0.047(4) 0.050(3) -0.005(3) 0.002(2) -0.013(2)
C36 0.030(2) 0.017(2) 0.024(2) -0.0005(17) 0.0021(18) 0.0096(18)
C37 0.029(2) 0.021(2) 0.035(2) 0.0047(18) 0.0084(19) 0.0032(19)
C38 0.027(2) 0.029(3) 0.047(3) -0.003(2) 0.002(2) 0.000(2)
C39 0.052(3) 0.029(3) 0.049(3) 0.002(2) 0.024(3) -0.005(2)
C40 0.041(3) 0.035(3) 0.026(2) -0.0042(19) 0.001(2) 0.006(2)
C41 0.058(3) 0.039(3) 0.035(3) -0.008(2) -0.003(2) 0.000(3)
C42 0.100(5) 0.044(4) 0.050(3) -0.004(3) -0.029(4) 0.028(4)

loop_
_atom_type_symbol
_atom_type_description
_atom_type_scat_dispersion_real
_atom_type_scat_dispersion_imag
_atom_type_scat_source
C C 0.0033 0.0016 'International Tables Vol C Tables 4.2.6.8 and 6.1.1.4'
H H 0.0000 0.0000 'International Tables Vol C Tables 4.2.6.8 and 6.1.1.4'
N N 0.0061 0.0033 'International Tables Vol C Tables 4.2.6.8 and 6.1.1.4'
O O 0.0106 0.0060 'International Tables Vol C Tables 4.2.6.8 and 6.1.1.4'
Zn Zn 0.2839 1.4301 'International Tables Vol C Tables 4.2.6.8 and 6.1.1.4'

loop_
_geom_angle_atom_site_label_1
_geom_angle_atom_site_label_2
_geom_angle_atom_site_label_3
_geom_angle
N2 Zn1 O1 134.00(14)
N2 Zn1 O2 123.46(14)
O1 Zn1 O2 80.75(11)
N2 Zn1 N1 86.20(14)
O1 Zn1 N1 124.24(12)
O2 Zn1 N1 110.56(11)
N2 Zn1 Zn2 128.45(11)
O1 Zn1 Zn2 43.51(8)
O2 Zn1 Zn2 42.69(8)
N1 Zn1 Zn2 142.86(9)
N3 Zn2 O2 132.98(13)
N3 Zn2 O1 123.11(13)
O2 Zn2 O1 80.90(11)
N3 Zn2 N4 86.85(14)
O2 Zn2 N4 124.41(12)
O1 Zn2 N4 111.15(12)
N3 Zn2 Zn1 127.29(10)
O2 Zn2 Zn1 43.60(8)
O1 Zn2 Zn1 42.77(8)
N4 Zn2 Zn1 143.54(9)
C29 O1 Zn1 130.5(2)
C29 O1 Zn2 123.5(2)
Zn1 O1 Zn2 93.72(11)
C36 O2 Zn2 129.2(2)
C36 O2 Zn1 125.8(2)
Zn2 O2 Zn1 93.71(12)
C15 O3 C14 105.4(3)
C7 N1 C2 109.4(3)
C7 N1 C5 112.7(3)
C2 N1 C5 112.5(3)
C7 N1 Zn1 97.6(2)
C2 N1 Zn1 108.8(2)
C5 N1 Zn1 114.8(2)
C9 N2 C8 116.1(4)
C9 N2 Zn1 130.1(3)
C8 N2 Zn1 113.7(3)
C20 N3 C21 116.2(3)
C20 N3 Zn2 131.0(3)
C21 N3 Zn2 112.6(2)
C22 N4 C24 113.3(3)
C22 N4 C27 108.6(3)
C24 N4 C27 113.9(3)
C22 N4 Zn2 97.6(2)
C24 N4 Zn2 112.6(3)
C27 N4 Zn2 109.7(3)
N1 C2 C3 111.1(3)
N1 C2 C1 114.9(4)
C3 C2 C1 110.5(4)
C4 C5 C6 110.1(4)
C4 C5 N1 116.1(3)
C6 C5 N1 111.4(3)
N1 C7 C8 112.6(3)
N2 C8 C7 108.5(4)
N2 C9 C14 119.8(4)
N2 C9 C10 127.8(4)
C14 C9 C10 112.4(4)
C11 C10 C9 122.0(4)
C12 C11 C10 123.2(4)
C11 C12 C13 117.4(4)
C14 C13 C12 118.5(4)
C14 C13 C16 105.6(4)
C12 C13 C16 135.9(4)
C13 C14 O3 111.9(4)
C13 C14 C9 126.4(4)
O3 C14 C9 121.6(4)
O3 C15 C16 111.1(4)
O3 C15 C20 123.1(4)
C16 C15 C20 125.8(4)
C15 C16 C17 119.4(4)
C15 C16 C13 106.0(4)
C17 C16 C13 134.7(4)
C18 C17 C16 116.4(4)
C17 C18 C19 123.7(4)
C18 C19 C20 121.5(4)
N3 C20 C15 120.7(4)
N3 C20 C19 126.4(4)
C15 C20 C19 112.9(4)
N3 C21 C22 109.5(3)
N4 C22 C21 114.0(3)
N4 C24 C25 115.9(4)
N4 C24 C23 110.9(3)
C25 C24 C23 110.2(4)
C28 C27 N4 111.4(4)
C28 C27 C26 111.3(4)
N4 C27 C26 115.8(4)
C30 C29 O1 120.9(4)
C30 C29 C33 125.9(4)
O1 C29 C33 113.2(3)
C29 C30 C32 123.3(4)
C29 C30 C31 122.4(4)
C32 C30 C31 114.3(4)
C34 C33 C29 117.4(4)
C34 C33 C35 111.3(4)
C29 C33 C35 111.6(4)
C37 C36 O2 119.5(4)
C37 C36 C40 127.0(4)
O2 C36 C40 113.5(4)
C36 C37 C38 122.8(4)
C36 C37 C39 124.2(4)
C38 C37 C39 112.9(4)
C41 C40 C36 116.4(4)
C41 C40 C42 112.1(4)
C36 C40 C42 111.0(5)

loop_
_geom_bond_atom_site_label_1
_geom_bond_atom_site_label_2
_geom_bond_distance
Zn1 N2 1.930(4)
Zn1 O1 1.986(3)
Zn1 O2 2.017(3)
Zn1 N1 2.161(3)
Zn1 Zn2 2.9183(7)
Zn2 N3 1.941(3)
Zn2 O2 1.983(3)
Zn2 O1 2.014(3)
Zn2 N4 2.168(4)
O1 C29 1.387(5)
O2 C36 1.399(5)
O3 C15 1.381(5)
O3 C14 1.385(5)
N1 C7 1.492(5)
N1 C2 1.513(5)
N1 C5 1.525(5)
N2 C9 1.379(5)
N2 C8 1.442(6)
N3 C20 1.362(5)
N3 C21 1.454(6)
N4 C22 1.490(5)
N4 C24 1.519(5)
N4 C27 1.527(5)
C1 C2 1.528(6)
C2 C3 1.521(6)
C4 C5 1.514(6)
C5 C6 1.519(6)
C7 C8 1.526(6)
C9 C14 1.407(6)
C9 C10 1.416(6)
C10 C11 1.395(6)
C11 C12 1.360(6)
C12 C13 1.407(6)
C13 C14 1.381(6)
C13 C16 1.444(6)
C15 C16 1.394(6)
C15 C20 1.402(6)
C16 C17 1.406(6)
C17 C18 1.376(6)
C18 C19 1.397(6)
C19 C20 1.424(6)
C21 C22 1.516(6)
C23 C24 1.528(6)
C24 C25 1.528(6)
C26 C27 1.532(6)
C27 C28 1.508(6)
C29 C30 1.336(6)
C29 C33 1.523(6)
C30 C32 1.501(6)
C30 C31 1.511(6)
C33 C34 1.522(7)
C33 C35 1.544(7)
C36 C37 1.338(6)
C36 C40 1.523(6)
C37 C38 1.498(7)
C37 C39 1.521(7)
C40 C41 1.507(7)
C40 C42 1.535(7)

loop_
_geom_torsion_atom_site_label_1
_geom_torsion_atom_site_label_2
_geom_torsion_atom_site_label_3
_geom_torsion_atom_site_label_4
_geom_torsion
N2 Zn1 Zn2 N3 16.05(18)
O1 Zn1 Zn2 N3 -100.82(17)
O2 Zn1 Zn2 N3 116.28(17)
N1 Zn1 Zn2 N3 171.30(19)
N2 Zn1 Zn2 O2 -100.23(19)
O1 Zn1 Zn2 O2 142.90(17)
N1 Zn1 Zn2 O2 55.02(18)
N2 Zn1 Zn2 O1 116.87(19)
O2 Zn1 Zn2 O1 -142.90(17)
N1 Zn1 Zn2 O1 -87.88(18)
N2 Zn1 Zn2 N4 172.2(2)
O1 Zn1 Zn2 N4 55.32(18)
O2 Zn1 Zn2 N4 -87.58(19)
N1 Zn1 Zn2 N4 -32.6(2)
N2 Zn1 O1 C29 37.7(4)
O2 Zn1 O1 C29 165.9(3)
N1 Zn1 O1 C29 -85.4(3)
Zn2 Zn1 O1 C29 141.5(4)
N2 Zn1 O1 Zn2 -103.79(18)
O2 Zn1 O1 Zn2 24.48(11)
N1 Zn1 O1 Zn2 133.12(12)
N3 Zn2 O1 C29 -34.3(3)
O2 Zn2 O1 C29 -170.3(3)
N4 Zn2 O1 C29 66.2(3)
Zn1 Zn2 O1 C29 -145.4(3)
N3 Zn2 O1 Zn1 111.12(15)
O2 Zn2 O1 Zn1 -24.92(11)
N4 Zn2 O1 Zn1 -148.40(11)
N3 Zn2 O2 C36 41.2(4)
O1 Zn2 O2 C36 168.6(3)
N4 Zn2 O2 C36 -81.9(3)
Zn1 Zn2 O2 C36 144.1(4)
N3 Zn2 O2 Zn1 -102.85(17)
O1 Zn2 O2 Zn1 24.51(11)
N4 Zn2 O2 Zn1 133.97(13)
N2 Zn1 O2 C36 -33.4(3)
O1 Zn1 O2 C36 -170.8(3)
N1 Zn1 O2 C36 66.0(3)
Zn2 Zn1 O2 C36 -145.9(3)
N2 Zn1 O2 Zn2 112.51(15)
O1 Zn1 O2 Zn2 -24.89(11)
N1 Zn1 O2 Zn2 -148.11(11)
N2 Zn1 N1 C7 27.2(2)
O1 Zn1 N1 C7 170.0(2)
O2 Zn1 N1 C7 -97.2(2)
Zn2 Zn1 N1 C7 -133.6(2)
N2 Zn1 N1 C2 140.8(3)
O1 Zn1 N1 C2 -76.4(3)
O2 Zn1 N1 C2 16.3(3)
Zn2 Zn1 N1 C2 -20.1(3)
N2 Zn1 N1 C5 -92.2(3)
O1 Zn1 N1 C5 50.7(3)
O2 Zn1 N1 C5 143.4(3)
Zn2 Zn1 N1 C5 107.0(3)
O1 Zn1 N2 C9 35.1(4)
O2 Zn1 N2 C9 -76.6(4)
N1 Zn1 N2 C9 171.2(4)
Zn2 Zn1 N2 C9 -23.5(4)
O1 Zn1 N2 C8 -139.7(3)
O2 Zn1 N2 C8 108.5(3)
N1 Zn1 N2 C8 -3.7(3)
Zn2 Zn1 N2 C8 161.6(2)
O2 Zn2 N3 C20 45.6(4)
O1 Zn2 N3 C20 -64.9(4)
N4 Zn2 N3 C20 -178.2(3)
Zn1 Zn2 N3 C20 -12.1(4)
O2 Zn2 N3 C21 -139.8(3)
O1 Zn2 N3 C21 109.7(3)
N4 Zn2 N3 C21 -3.6(3)
Zn1 Zn2 N3 C21 162.5(2)
N3 Zn2 N4 C22 25.8(2)
O2 Zn2 N4 C22 168.0(2)
O1 Zn2 N4 C22 -98.6(2)
Zn1 Zn2 N4 C22 -135.4(2)
N3 Zn2 N4 C24 -93.4(3)
O2 Zn2 N4 C24 48.8(3)
O1 Zn2 N4 C24 142.2(3)
Zn1 Zn2 N4 C24 105.4(3)
N3 Zn2 N4 C27 138.7(3)
O2 Zn2 N4 C27 -79.2(3)
O1 Zn2 N4 C27 14.2(3)
Zn1 Zn2 N4 C27 -22.5(3)
C7 N1 C2 C3 171.1(3)
C5 N1 C2 C3 -63.0(4)
Zn1 N1 C2 C3 65.5(4)
C7 N1 C2 C1 -62.6(4)
C5 N1 C2 C1 63.4(5)
Zn1 N1 C2 C1 -168.2(3)
C7 N1 C5 C4 32.0(5)
C2 N1 C5 C4 -92.2(4)
Zn1 N1 C5 C4 142.6(3)
C7 N1 C5 C6 -95.1(4)
C2 N1 C5 C6 140.7(4)
Zn1 N1 C5 C6 15.5(4)
C2 N1 C7 C8 -160.0(3)
C5 N1 C7 C8 74.2(4)
Zn1 N1 C7 C8 -46.9(4)
C9 N2 C8 C7 163.0(4)
Zn1 N2 C8 C7 -21.4(4)
N1 C7 C8 N2 49.1(5)
C8 N2 C9 C14 -168.2(4)
Zn1 N2 C9 C14 17.0(6)
C8 N2 C9 C10 11.5(6)
Zn1 N2 C9 C10 -163.2(3)
N2 C9 C10 C11 180.0(4)
C14 C9 C10 C11 -0.3(6)
C9 C10 C11 C12 1.6(7)
C10 C11 C12 C13 -0.4(6)
C11 C12 C13 C14 -2.1(6)
C11 C12 C13 C16 178.0(5)
C12 C13 C14 O3 -178.7(3)
C16 C13 C14 O3 1.2(4)
C12 C13 C14 C9 3.8(6)
C16 C13 C14 C9 -176.3(4)
C15 O3 C14 C13 0.5(4)
C15 O3 C14 C9 178.2(4)
N2 C9 C14 C13 177.3(4)
C10 C9 C14 C13 -2.5(6)
N2 C9 C14 O3 0.0(6)
C10 C9 C14 O3 -179.8(3)
C14 O3 C15 C16 -2.2(4)
C14 O3 C15 C20 175.4(4)
O3 C15 C16 C17 -176.9(3)
C20 C15 C16 C17 5.6(6)
O3 C15 C16 C13 2.9(4)
C20 C15 C16 C13 -174.5(4)
C14 C13 C16 C15 -2.5(4)
C12 C13 C16 C15 177.4(4)
C14 C13 C16 C17 177.3(4)
C12 C13 C16 C17 -2.8(8)
C15 C16 C17 C18 -1.2(6)
C13 C16 C17 C18 179.0(4)
C16 C17 C18 C19 -1.9(6)
C17 C18 C19 C20 1.0(6)
C21 N3 C20 C15 -165.7(4)
Zn2 N3 C20 C15 8.7(6)
C21 N3 C20 C19 11.2(6)
Zn2 N3 C20 C19 -174.3(3)
O3 C15 C20 N3 -6.0(6)
C16 C15 C20 N3 171.1(4)
O3 C15 C20 C19 176.6(3)
C16 C15 C20 C19 -6.2(6)
C18 C19 C20 N3 -174.4(4)
C18 C19 C20 C15 2.8(5)
C20 N3 C21 C22 155.1(3)
Zn2 N3 C21 C22 -20.4(4)
C24 N4 C22 C21 73.7(5)
C27 N4 C22 C21 -158.7(4)
Zn2 N4 C22 C21 -44.9(4)
N3 C21 C22 N4 47.4(5)
C22 N4 C24 C25 38.8(5)
C27 N4 C24 C25 -86.0(5)
Zn2 N4 C24 C25 148.3(3)
C22 N4 C24 C23 -87.8(4)
C27 N4 C24 C23 147.4(4)
Zn2 N4 C24 C23 21.7(4)
C22 N4 C27 C28 173.3(4)
C24 N4 C27 C28 -59.5(5)
Zn2 N4 C27 C28 67.7(4)
C22 N4 C27 C26 -58.2(5)
C24 N4 C27 C26 69.0(5)
Zn2 N4 C27 C26 -163.8(3)
Zn1 O1 C29 C30 100.6(4)
Zn2 O1 C29 C30 -127.6(4)
Zn1 O1 C29 C33 -78.0(4)
Zn2 O1 C29 C33 53.8(4)
O1 C29 C30 C32 -176.0(4)
C33 C29 C30 C32 2.5(8)
O1 C29 C30 C31 3.1(7)
C33 C29 C30 C31 -178.5(5)
C30 C29 C33 C34 52.0(7)
O1 C29 C33 C34 -129.4(4)
C30 C29 C33 C35 -78.1(6)
O1 C29 C33 C35 100.5(4)
Zn2 O2 C36 C37 98.9(4)
Zn1 O2 C36 C37 -127.3(4)
Zn2 O2 C36 C40 -79.8(4)
Zn1 O2 C36 C40 54.0(4)
O2 C36 C37 C38 1.3(6)
C40 C36 C37 C38 179.8(4)
O2 C36 C37 C39 -173.5(4)
C40 C36 C37 C39 5.0(7)
C37 C36 C40 C41 54.1(7)
O2 C36 C40 C41 -127.3(4)
C37 C36 C40 C42 -75.7(6)
O2 C36 C40 C42 102.9(5)
